data_7057644
loop_
_publ_author_name
'Hao, Zhiqiang'
'Yan, Xinlong'
'Liu, Kang'
'Yue, Xiaohui'
'Han, Zhangang'
'Lin, Jin'

_publ_section_title
;
 Ruthenium carbonyl complexes with pyridine-alkoxide ligands: synthesis,
 characterization and catalytic application in dehydrogenative oxidation
 of alcohols
;
_journal_issue 18
_journal_name_full 'New Journal of Chemistry'
_journal_page_first 15472
_journal_paper_doi 10.1039/C8NJ03706J
_journal_volume 42
_journal_year 2018
_chemical_formula_sum 'C20 H13 Br N O10 Ru3'
_chemical_formula_weight 810.43
_space_group_IT_number 15
_space_group_name_Hall '-C 2yc'
_space_group_name_H-M_alt 'C 1 2/c 1'
_symmetry_cell_setting monoclinic
_symmetry_space_group_name_Hall '-C 2yc'
_symmetry_space_group_name_H-M 'C 1 2/c 1'
_atom_sites_solution_hydrogens geom
_atom_sites_solution_primary direct
_atom_sites_solution_secondary difmap
_audit_creation_method SHELXL-97
_audit_update_record
;
2017-09-25 deposited with the CCDC.
2018-08-13 downloaded from the CCDC.
;
_cell_angle_alpha 90.00
_cell_angle_beta 91.1030(10)
_cell_angle_gamma 90.00
_cell_formula_units_Z 8
_cell_length_a 16.1512(14)
_cell_length_b 10.1843(9)
_cell_length_c 30.492(3)
_cell_measurement_reflns_used 6086
_cell_measurement_temperature 298(2)
_cell_measurement_theta_max 28.261
_cell_measurement_theta_min 2.464
_cell_volume 5014.7(8)
_computing_cell_refinement 'Bruker SMART'
_computing_data_collection 'Bruker SMART'
_computing_data_reduction 'Bruker SAINT'
_computing_molecular_graphics 'Bruker SHELXTL'
_computing_publication_material 'Bruker SHELXTL'
_computing_structure_refinement 'SHELXL-97 (Sheldrick, 1997)'
_computing_structure_solution 'SHELXS-97 (Sheldrick, 1990)'
_diffrn_ambient_temperature 298(2)
_diffrn_measured_fraction_theta_full 0.995
_diffrn_measured_fraction_theta_max 0.995
_diffrn_measurement_device_type 'CCD area detector'
_diffrn_measurement_method 'phi and omega scans'
_diffrn_radiation_monochromator graphite
_diffrn_radiation_source 'fine-focus sealed tube'
_diffrn_radiation_type MoK\a
_diffrn_radiation_wavelength 0.71073
_diffrn_reflns_av_R_equivalents 0.0529
_diffrn_reflns_av_sigmaI/netI 0.0518
_diffrn_reflns_limit_h_max 19
_diffrn_reflns_limit_h_min -17
_diffrn_reflns_limit_k_max 11
_diffrn_reflns_limit_k_min -12
_diffrn_reflns_limit_l_max 34
_diffrn_reflns_limit_l_min -36
_diffrn_reflns_number 12163
_diffrn_reflns_theta_full 25.02
_diffrn_reflns_theta_max 25.02
_diffrn_reflns_theta_min 2.45
_exptl_absorpt_coefficient_mu 3.430
_exptl_absorpt_correction_T_max 0.5470
_exptl_absorpt_correction_T_min 0.3201
_exptl_absorpt_correction_type multi-scan
_exptl_absorpt_process_details sadabs
_exptl_crystal_colour orange
_exptl_crystal_density_diffrn 2.147
_exptl_crystal_density_meas ?
_exptl_crystal_density_method 'not measured'
_exptl_crystal_description block
_exptl_crystal_F_000 3096
_exptl_crystal_size_max 0.43
_exptl_crystal_size_mid 0.30
_exptl_crystal_size_min 0.20
_refine_diff_density_max 0.681
_refine_diff_density_min -1.196
_refine_diff_density_rms 0.155
_refine_ls_extinction_method none
_refine_ls_goodness_of_fit_ref 1.157
_refine_ls_hydrogen_treatment mixed
_refine_ls_matrix_type full
_refine_ls_number_parameters 316
_refine_ls_number_reflns 4423
_refine_ls_number_restraints 6
_refine_ls_restrained_S_all 1.159
_refine_ls_R_factor_all 0.0580
_refine_ls_R_factor_gt 0.0472
_refine_ls_shift/su_max 0.000
_refine_ls_shift/su_mean 0.000
_refine_ls_structure_factor_coef Fsqd
_refine_ls_weighting_details 'calc w=1/[\s^2^(Fo^2^)+(0.0262P)^2^+52.6327P] where P=(Fo^2^+2Fc^2^)/3'
_refine_ls_weighting_scheme calc
_refine_ls_wR_factor_gt 0.1015
_refine_ls_wR_factor_ref 0.1050
_reflns_number_gt 3774
_reflns_number_total 4423
_reflns_threshold_expression >2sigma(I)
_cod_data_source_file c8nj03706j2.cif
_cod_data_source_block 170924c
_cod_depositor_comments
;
The following automatic conversions were performed:

'_symmetry_cell_setting' value 'Monoclinic' changed to 'monoclinic'
according to
/home/data/users/saulius/crontab/automatic-downloads/rss-feeds/RSC/lib/dictionaries/cif_core.dic
dictionary named 'cif_core.dic' version 2.4.2 from 2011-04-26.

'_exptl_crystal_density_meas' value 'none' was changed to '?' - the
value is perceived as not measured.

Automatic conversion script
Id: cif_fix_values 4973 2017-02-22 13:04:09Z antanas 

 Adding full bibliography for 7057641--7057644.cif.
;
_cod_original_cell_volume 5014.6(7)
_cod_original_sg_symbol_H-M C2/c
_cod_database_code 7057644

loop_
_symmetry_equiv_pos_as_xyz
'x, y, z'
'-x, y, -z+1/2'
'x+1/2, y+1/2, z'
'-x+1/2, y+1/2, -z+1/2'
'-x, -y, -z'
'x, -y, z-1/2'
'-x+1/2, -y+1/2, -z'
'x+1/2, -y+1/2, z-1/2'

loop_
_atom_site_label
_atom_site_type_symbol
_atom_site_fract_x
_atom_site_fract_y
_atom_site_fract_z
_atom_site_U_iso_or_equiv
_atom_site_adp_type
_atom_site_occupancy
_atom_site_symmetry_multiplicity
_atom_site_calc_flag
_atom_site_refinement_flags
Ru1 Ru 0.18987(3) 0.56633(6) 0.088944(17) 0.02460(15) Uani 1 1 d .
Ru3 Ru 0.12682(4) 0.73730(6) 0.149694(19) 0.03413(17) Uani 1 1 d .
Ru2 Ru 0.21246(4) 0.50988(6) 0.176720(18) 0.03101(17) Uani 1 1 d .
Br1 Br 0.36682(5) 0.50643(10) 0.01753(3) 0.0535(3) Uani 1 1 d .
N1 N 0.2509(3) 0.3786(6) 0.06923(18) 0.0280(13) Uani 1 1 d .
O1 O 0.1331(3) 0.4252(5) 0.12745(14) 0.0271(10) Uani 1 1 d .
O2 O 0.2784(3) 0.7943(6) 0.0490(2) 0.0531(16) Uani 1 1 d .
O3 O 0.0584(4) 0.6138(7) 0.0200(2) 0.0648(19) Uani 1 1 d .
O4 O 0.3205(5) 0.6804(7) 0.2348(2) 0.075(2) Uani 1 1 d .
O5 O 0.3380(5) 0.2858(8) 0.1879(3) 0.092(3) Uani 1 1 d .
O6 O 0.1003(5) 0.4630(9) 0.2551(2) 0.088(3) Uani 1 1 d .
O7 O -0.0276(4) 0.5618(7) 0.1579(3) 0.071(2) Uani 1 1 d .
O8 O 0.2927(4) 0.8854(7) 0.1508(2) 0.072(2) Uani 1 1 d .
O9 O 0.0821(6) 0.8962(10) 0.2312(3) 0.114(3) Uani 1 1 d .
O10 O 0.0462(4) 0.9000(7) 0.0765(2) 0.0669(19) Uani 1 1 d .
C1 C 0.3201(4) 0.3613(8) 0.0460(2) 0.0339(17) Uani 1 1 d .
C2 C 0.3596(5) 0.2424(10) 0.0413(3) 0.050(2) Uani 1 1 d .
H2 H 0.4076 0.2359 0.0251 0.060 Uiso 1 1 calc R
C3 C 0.3266(6) 0.1343(9) 0.0610(3) 0.058(3) Uani 1 1 d .
H3 H 0.3521 0.0528 0.0587 0.069 Uiso 1 1 calc R
C4 C 0.2542(5) 0.1484(9) 0.0844(3) 0.048(2) Uani 1 1 d .
H4 H 0.2298 0.0756 0.0972 0.058 Uiso 1 1 calc R
C5 C 0.2189(4) 0.2698(8) 0.0885(2) 0.0317(17) Uani 1 1 d .
C6 C 0.1356(4) 0.2927(7) 0.1113(2) 0.0323(17) Uani 1 1 d .
C7 C 0.0671(4) 0.2746(8) 0.0760(3) 0.0392(19) Uani 1 1 d .
H7A H 0.0739 0.3403 0.0534 0.047 Uiso 1 1 calc R
H7B H 0.0732 0.1889 0.0626 0.047 Uiso 1 1 calc R
C8 C -0.0201(5) 0.2862(10) 0.0943(3) 0.053(2) Uani 1 1 d .
H8A H -0.0296 0.3760 0.1035 0.063 Uiso 1 1 calc R
H8B H -0.0604 0.2654 0.0713 0.063 Uiso 1 1 calc R
C9 C -0.0323(5) 0.1951(10) 0.1327(3) 0.062(3) Uani 1 1 d .
H9A H -0.0863 0.2112 0.1450 0.075 Uiso 1 1 calc R
H9B H -0.0312 0.1049 0.1225 0.075 Uiso 1 1 calc R
C10 C 0.0332(5) 0.2132(9) 0.1679(3) 0.053(2) Uani 1 1 d .
H10A H 0.0253 0.1491 0.1910 0.064 Uiso 1 1 calc R
H10B H 0.0283 0.3001 0.1806 0.064 Uiso 1 1 calc R
C11 C 0.1194(5) 0.1967(7) 0.1490(3) 0.0415(19) Uani 1 1 d U
H11A H 0.1254 0.1075 0.1383 0.050 Uiso 1 1 calc R
H11B H 0.1606 0.2105 0.1721 0.050 Uiso 1 1 calc R
C12 C 0.2456(4) 0.7036(8) 0.0636(2) 0.0370(18) Uani 1 1 d .
C13 C 0.1080(5) 0.5918(8) 0.0457(2) 0.0364(18) Uani 1 1 d .
C14 C 0.2792(6) 0.6170(9) 0.2123(3) 0.050(2) Uani 1 1 d .
C15 C 0.2888(6) 0.3627(9) 0.1828(3) 0.048(2) Uani 1 1 d .
C16 C 0.1399(6) 0.4776(9) 0.2261(3) 0.050(2) Uani 1 1 d .
C17 C 0.0307(6) 0.6196(8) 0.1539(3) 0.042(2) Uani 1 1 d .
C18 C 0.2328(6) 0.8266(9) 0.1498(3) 0.048(2) Uani 1 1 d .
C19 C 0.0984(6) 0.8332(10) 0.2011(3) 0.058(3) Uani 1 1 d .
C20 C 0.0757(5) 0.8432(8) 0.1040(3) 0.0422(19) Uani 1 1 d .

loop_
_atom_site_aniso_label
_atom_site_aniso_U_11
_atom_site_aniso_U_22
_atom_site_aniso_U_33
_atom_site_aniso_U_23
_atom_site_aniso_U_13
_atom_site_aniso_U_12
Ru1 0.0257(3) 0.0244(3) 0.0237(3) 0.0007(2) 0.0005(2) 0.0027(2)
Ru3 0.0414(3) 0.0273(4) 0.0337(3) -0.0026(3) 0.0010(3) 0.0103(3)
Ru2 0.0392(3) 0.0292(4) 0.0245(3) -0.0007(2) -0.0026(2) 0.0073(3)
Br1 0.0482(5) 0.0569(6) 0.0563(5) 0.0063(5) 0.0222(4) 0.0023(4)
N1 0.031(3) 0.027(4) 0.025(3) -0.001(3) -0.005(2) 0.002(3)
O1 0.033(2) 0.023(3) 0.025(2) 0.001(2) 0.004(2) 0.002(2)
O2 0.051(3) 0.045(4) 0.064(4) 0.017(3) 0.004(3) -0.016(3)
O3 0.058(4) 0.075(5) 0.060(4) 0.009(4) -0.027(3) 0.008(4)
O4 0.101(5) 0.076(5) 0.047(4) -0.010(4) -0.034(4) -0.017(4)
O5 0.092(5) 0.070(6) 0.113(6) -0.013(5) -0.042(5) 0.048(5)
O6 0.104(6) 0.109(7) 0.053(4) 0.015(4) 0.042(4) 0.010(5)
O7 0.050(4) 0.056(5) 0.108(6) 0.000(4) 0.028(4) -0.005(4)
O8 0.066(4) 0.052(5) 0.099(6) 0.007(4) -0.014(4) -0.015(4)
O9 0.145(8) 0.129(8) 0.068(5) -0.046(5) 0.001(5) 0.057(7)
O10 0.087(5) 0.046(4) 0.067(4) 0.016(4) -0.021(4) 0.010(4)
C1 0.031(4) 0.041(5) 0.029(4) -0.004(3) -0.001(3) 0.005(3)
C2 0.047(5) 0.062(7) 0.042(5) -0.012(4) 0.010(4) 0.017(5)
C3 0.059(6) 0.038(6) 0.077(7) -0.007(5) 0.009(5) 0.019(5)
C4 0.045(5) 0.038(5) 0.062(6) 0.005(4) 0.009(4) 0.005(4)
C5 0.029(4) 0.033(5) 0.033(4) -0.004(3) 0.003(3) 0.011(3)
C6 0.036(4) 0.024(4) 0.037(4) -0.002(3) 0.007(3) 0.003(3)
C7 0.045(4) 0.024(4) 0.049(5) -0.007(4) -0.008(4) -0.003(3)
C8 0.036(4) 0.059(6) 0.063(6) -0.004(5) -0.006(4) -0.005(4)
C9 0.047(5) 0.051(6) 0.089(7) 0.000(6) 0.025(5) -0.005(5)
C10 0.068(6) 0.040(6) 0.053(5) 0.013(4) 0.027(5) 0.002(5)
C11 0.058(4) 0.009(3) 0.057(5) 0.005(3) 0.006(4) -0.008(3)
C12 0.032(4) 0.038(5) 0.041(4) 0.008(4) 0.002(3) 0.001(4)
C13 0.038(4) 0.031(5) 0.040(4) 0.001(4) 0.001(4) -0.001(3)
C14 0.071(6) 0.044(6) 0.034(4) -0.005(4) -0.008(4) 0.015(5)
C15 0.064(6) 0.044(5) 0.036(4) -0.004(4) -0.016(4) 0.011(5)
C16 0.068(6) 0.053(6) 0.030(4) 0.001(4) 0.006(4) 0.013(5)
C17 0.056(5) 0.030(5) 0.041(5) -0.004(4) 0.005(4) 0.018(4)
C18 0.061(6) 0.031(5) 0.051(5) 0.001(4) -0.008(4) 0.011(4)
C19 0.072(6) 0.060(7) 0.042(5) -0.011(5) -0.002(5) 0.012(5)
C20 0.044(5) 0.028(5) 0.055(5) 0.000(4) 0.006(4) 0.001(4)

loop_
_atom_type_symbol
_atom_type_description
_atom_type_scat_dispersion_real
_atom_type_scat_dispersion_imag
_atom_type_scat_source
C C 0.0033 0.0016 'International Tables Vol C Tables 4.2.6.8 and 6.1.1.4'
H H 0.0000 0.0000 'International Tables Vol C Tables 4.2.6.8 and 6.1.1.4'
N N 0.0061 0.0033 'International Tables Vol C Tables 4.2.6.8 and 6.1.1.4'
O O 0.0106 0.0060 'International Tables Vol C Tables 4.2.6.8 and 6.1.1.4'
Br Br -0.2901 2.4595 'International Tables Vol C Tables 4.2.6.8 and 6.1.1.4'
Ru Ru -1.2594 0.8363 'International Tables Vol C Tables 4.2.6.8 and 6.1.1.4'

loop_
_geom_angle_atom_site_label_1
_geom_angle_atom_site_label_2
_geom_angle_atom_site_label_3
_geom_angle
C12 Ru1 C13 86.7(3)
C12 Ru1 O1 170.5(3)
C13 Ru1 O1 100.4(3)
C12 Ru1 N1 108.3(3)
C13 Ru1 N1 103.8(3)
O1 Ru1 N1 76.25(19)
C12 Ru1 Ru3 89.6(2)
C13 Ru1 Ru3 97.0(2)
O1 Ru1 Ru3 83.37(13)
N1 Ru1 Ru3 153.09(14)
C12 Ru1 Ru2 120.7(2)
C13 Ru1 Ru2 142.5(2)
O1 Ru1 Ru2 50.12(12)
N1 Ru1 Ru2 91.82(14)
Ru3 Ru1 Ru2 61.44(2)
C19 Ru3 C20 101.6(4)
C19 Ru3 C18 89.1(4)
C20 Ru3 C18 96.0(3)
C19 Ru3 C17 93.1(4)
C20 Ru3 C17 93.5(3)
C18 Ru3 C17 169.6(3)
C19 Ru3 Ru1 166.8(3)
C20 Ru3 Ru1 91.5(2)
C18 Ru3 Ru1 87.7(3)
C17 Ru3 Ru1 87.8(2)
C19 Ru3 Ru2 107.7(3)
C20 Ru3 Ru2 150.5(2)
C18 Ru3 Ru2 87.5(2)
C17 Ru3 Ru2 82.2(2)
Ru1 Ru3 Ru2 59.33(2)
C14 Ru2 C15 92.1(4)
C14 Ru2 C16 89.9(4)
C15 Ru2 C16 100.7(4)
C14 Ru2 O1 167.4(3)
C15 Ru2 O1 97.3(3)
C16 Ru2 O1 96.5(3)
C14 Ru2 Ru1 120.5(3)
C15 Ru2 Ru1 109.0(2)
C16 Ru2 Ru1 135.6(3)
O1 Ru2 Ru1 48.31(12)
C14 Ru2 Ru3 88.0(3)
C15 Ru2 Ru3 165.6(3)
C16 Ru2 Ru3 93.8(3)
O1 Ru2 Ru3 80.88(12)
Ru1 Ru2 Ru3 59.23(2)
C1 N1 C5 116.5(6)
C1 N1 Ru1 128.9(5)
C5 N1 Ru1 114.0(4)
C6 O1 Ru1 116.1(4)
C6 O1 Ru2 126.8(4)
Ru1 O1 Ru2 81.57(16)
N1 C1 C2 124.1(8)
N1 C1 Br1 119.0(6)
C2 C1 Br1 116.9(6)
C3 C2 C1 118.5(7)
C3 C2 H2 120.8
C1 C2 H2 120.8
C2 C3 C4 118.7(8)
C2 C3 H3 120.6
C4 C3 H3 120.6
C5 C4 C3 119.9(8)
C5 C4 H4 120.1
C3 C4 H4 120.1
N1 C5 C4 122.2(7)
N1 C5 C6 114.4(6)
C4 C5 C6 123.1(7)
O1 C6 C11 109.6(6)
O1 C6 C7 109.1(6)
C11 C6 C7 108.4(6)
O1 C6 C5 109.0(6)
C11 C6 C5 113.8(6)
C7 C6 C5 106.8(6)
C8 C7 C6 113.1(6)
C8 C7 H7A 109.0
C6 C7 H7A 109.0
C8 C7 H7B 109.0
C6 C7 H7B 109.0
H7A C7 H7B 107.8
C9 C8 C7 111.7(7)
C9 C8 H8A 109.3
C7 C8 H8A 109.3
C9 C8 H8B 109.3
C7 C8 H8B 109.3
H8A C8 H8B 107.9
C10 C9 C8 112.2(7)
C10 C9 H9A 109.2
C8 C9 H9A 109.2
C10 C9 H9B 109.2
C8 C9 H9B 109.2
H9A C9 H9B 107.9
C9 C10 C11 110.5(7)
C9 C10 H10A 109.5
C11 C10 H10A 109.5
C9 C10 H10B 109.5
C11 C10 H10B 109.5
H10A C10 H10B 108.1
C10 C11 C6 112.5(7)
C10 C11 H11A 109.1
C6 C11 H11A 109.1
C10 C11 H11B 109.1
C6 C11 H11B 109.1
H11A C11 H11B 107.8
O2 C12 Ru1 176.5(7)
O3 C13 Ru1 176.5(7)
O4 C14 Ru2 178.5(8)
O5 C15 Ru2 173.6(8)
O6 C16 Ru2 177.2(9)
O7 C17 Ru3 173.9(7)
O8 C18 Ru3 176.0(8)
O9 C19 Ru3 176.9(10)
O10 C20 Ru3 177.2(8)

loop_
_geom_bond_atom_site_label_1
_geom_bond_atom_site_label_2
_geom_bond_distance
Ru1 C12 1.841(8)
Ru1 C13 1.867(8)
Ru1 O1 2.080(5)
Ru1 N1 2.239(6)
Ru1 Ru3 2.7518(8)
Ru1 Ru2 2.7549(8)
Ru3 C19 1.911(9)
Ru3 C20 1.935(9)
Ru3 C18 1.938(10)
Ru3 C17 1.967(10)
Ru3 Ru2 2.8130(9)
Ru2 C14 1.867(9)
Ru2 C15 1.948(9)
Ru2 C16 1.954(9)
Ru2 O1 2.137(4)
Br1 C1 1.880(8)
N1 C1 1.345(9)
N1 C5 1.361(9)
O1 C6 1.437(9)
O2 C12 1.157(9)
O3 C13 1.132(9)
O4 C14 1.146(10)
O5 C15 1.124(10)
O6 C16 1.111(10)
O7 C17 1.119(10)
O8 C18 1.138(10)
O9 C19 1.153(11)
O10 C20 1.117(9)
C1 C2 1.377(11)
C2 C3 1.367(13)
C2 H2 0.9300
C3 C4 1.388(12)
C3 H3 0.9300
C4 C5 1.368(11)
C4 H4 0.9300
C5 C6 1.544(9)
C6 C11 1.534(10)
C6 C7 1.539(10)
C7 C8 1.528(11)
C7 H7A 0.9700
C7 H7B 0.9700
C8 C9 1.510(13)
C8 H8A 0.9700
C8 H8B 0.9700
C9 C10 1.504(13)
C9 H9A 0.9700
C9 H9B 0.9700
C10 C11 1.526(11)
C10 H10A 0.9700
C10 H10B 0.9700
C11 H11A 0.9700
C11 H11B 0.9700

loop_
_geom_torsion_atom_site_label_1
_geom_torsion_atom_site_label_2
_geom_torsion_atom_site_label_3
_geom_torsion_atom_site_label_4
_geom_torsion
C12 Ru1 Ru3 C19 -113.6(14)
C13 Ru1 Ru3 C19 159.7(14)
O1 Ru1 Ru3 C19 60.0(14)
N1 Ru1 Ru3 C19 19.3(14)
Ru2 Ru1 Ru3 C19 12.2(14)
C12 Ru1 Ru3 C20 58.6(3)
C13 Ru1 Ru3 C20 -28.0(3)
O1 Ru1 Ru3 C20 -127.8(3)
N1 Ru1 Ru3 C20 -168.5(4)
Ru2 Ru1 Ru3 C20 -175.6(2)
C12 Ru1 Ru3 C18 -37.3(3)
C13 Ru1 Ru3 C18 -124.0(3)
O1 Ru1 Ru3 C18 136.3(3)
N1 Ru1 Ru3 C18 95.5(4)
Ru2 Ru1 Ru3 C18 88.5(2)
C12 Ru1 Ru3 C17 152.0(3)
C13 Ru1 Ru3 C17 65.4(3)
O1 Ru1 Ru3 C17 -34.4(3)
N1 Ru1 Ru3 C17 -75.1(4)
Ru2 Ru1 Ru3 C17 -82.2(2)
C12 Ru1 Ru3 Ru2 -125.8(2)
C13 Ru1 Ru3 Ru2 147.5(2)
O1 Ru1 Ru3 Ru2 47.81(12)
N1 Ru1 Ru3 Ru2 7.1(3)
C12 Ru1 Ru2 C14 4.0(4)
C13 Ru1 Ru2 C14 -127.6(5)
O1 Ru1 Ru2 C14 -173.0(3)
N1 Ru1 Ru2 C14 116.7(3)
Ru3 Ru1 Ru2 C14 -66.5(3)
C12 Ru1 Ru2 C15 -100.3(4)
C13 Ru1 Ru2 C15 128.1(5)
O1 Ru1 Ru2 C15 82.7(3)
N1 Ru1 Ru2 C15 12.4(3)
Ru3 Ru1 Ru2 C15 -170.8(3)
C12 Ru1 Ru2 C16 130.7(5)
C13 Ru1 Ru2 C16 -1.0(6)
O1 Ru1 Ru2 C16 -46.3(4)
N1 Ru1 Ru2 C16 -116.7(4)
Ru3 Ru1 Ru2 C16 60.1(4)
C12 Ru1 Ru2 O1 177.0(3)
C13 Ru1 Ru2 O1 45.4(4)
N1 Ru1 Ru2 O1 -70.3(2)
Ru3 Ru1 Ru2 O1 106.47(16)
C12 Ru1 Ru2 Ru3 70.6(3)
C13 Ru1 Ru2 Ru3 -61.1(4)
O1 Ru1 Ru2 Ru3 -106.47(16)
N1 Ru1 Ru2 Ru3 -176.80(15)
C19 Ru3 Ru2 C14 -49.4(4)
C20 Ru3 Ru2 C14 136.7(6)
C18 Ru3 Ru2 C14 38.9(4)
C17 Ru3 Ru2 C14 -140.2(4)
Ru1 Ru3 Ru2 C14 127.7(3)
C19 Ru3 Ru2 C15 -139.9(10)
C20 Ru3 Ru2 C15 46.2(11)
C18 Ru3 Ru2 C15 -51.6(10)
C17 Ru3 Ru2 C15 129.3(10)
Ru1 Ru3 Ru2 C15 37.2(10)
C19 Ru3 Ru2 C16 40.4(4)
C20 Ru3 Ru2 C16 -133.5(6)
C18 Ru3 Ru2 C16 128.7(4)
C17 Ru3 Ru2 C16 -50.4(4)
Ru1 Ru3 Ru2 C16 -142.5(3)
C19 Ru3 Ru2 O1 136.4(3)
C20 Ru3 Ru2 O1 -37.5(5)
C18 Ru3 Ru2 O1 -135.3(3)
C17 Ru3 Ru2 O1 45.6(3)
Ru1 Ru3 Ru2 O1 -46.49(12)
C19 Ru3 Ru2 Ru1 -177.1(3)
C20 Ru3 Ru2 Ru1 9.0(5)
C18 Ru3 Ru2 Ru1 -88.8(3)
C17 Ru3 Ru2 Ru1 92.1(2)
C12 Ru1 N1 C1 5.0(6)
C13 Ru1 N1 C1 96.2(6)
O1 Ru1 N1 C1 -166.3(6)
Ru3 Ru1 N1 C1 -124.4(5)
Ru2 Ru1 N1 C1 -118.2(5)
C12 Ru1 N1 C5 175.5(5)
C13 Ru1 N1 C5 -93.3(5)
O1 Ru1 N1 C5 4.2(4)
Ru3 Ru1 N1 C5 46.1(6)
Ru2 Ru1 N1 C5 52.3(4)
C12 Ru1 O1 C6 -142.7(15)
C13 Ru1 O1 C6 79.1(5)
N1 Ru1 O1 C6 -22.7(4)
Ru3 Ru1 O1 C6 175.0(4)
Ru2 Ru1 O1 C6 -127.0(5)
C12 Ru1 O1 Ru2 -15.7(16)
C13 Ru1 O1 Ru2 -153.9(3)
N1 Ru1 O1 Ru2 104.31(18)
Ru3 Ru1 O1 Ru2 -57.99(10)
C14 Ru2 O1 C6 145.3(13)
C15 Ru2 O1 C6 7.4(6)
C16 Ru2 O1 C6 -94.2(6)
Ru1 Ru2 O1 C6 116.4(5)
Ru3 Ru2 O1 C6 173.0(5)
C14 Ru2 O1 Ru1 28.9(14)
C15 Ru2 O1 Ru1 -109.0(3)
C16 Ru2 O1 Ru1 149.4(3)
Ru3 Ru2 O1 Ru1 56.57(10)
C5 N1 C1 C2 -0.7(10)
Ru1 N1 C1 C2 169.6(6)
C5 N1 C1 Br1 178.9(5)
Ru1 N1 C1 Br1 -10.8(8)
N1 C1 C2 C3 0.7(12)
Br1 C1 C2 C3 -178.9(7)
C1 C2 C3 C4 0.8(13)
C2 C3 C4 C5 -2.1(14)
C1 N1 C5 C4 -0.7(10)
Ru1 N1 C5 C4 -172.4(6)
C1 N1 C5 C6 -174.9(6)
Ru1 N1 C5 C6 13.3(7)
C3 C4 C5 N1 2.1(12)
C3 C4 C5 C6 175.8(8)
Ru1 O1 C6 C11 160.7(4)
Ru2 O1 C6 C11 61.3(7)
Ru1 O1 C6 C7 -80.7(6)
Ru2 O1 C6 C7 179.9(4)
Ru1 O1 C6 C5 35.6(6)
Ru2 O1 C6 C5 -63.8(7)
N1 C5 C6 O1 -31.1(8)
C4 C5 C6 O1 154.8(7)
N1 C5 C6 C11 -153.7(6)
C4 C5 C6 C11 32.1(10)
N1 C5 C6 C7 86.7(7)
C4 C5 C6 C7 -87.5(9)
O1 C6 C7 C8 -65.8(8)
C11 C6 C7 C8 53.6(9)
C5 C6 C7 C8 176.5(7)
C6 C7 C8 C9 -53.3(10)
C7 C8 C9 C10 53.5(10)
C8 C9 C10 C11 -55.4(10)
C9 C10 C11 C6 57.7(9)
O1 C6 C11 C10 63.2(8)
C7 C6 C11 C10 -55.8(8)
C5 C6 C11 C10 -174.5(7)
C13 Ru1 C12 O2 88(11)
O1 Ru1 C12 O2 -51(12)
N1 Ru1 C12 O2 -168(11)
Ru3 Ru1 C12 O2 -9(11)
Ru2 Ru1 C12 O2 -65(11)
C12 Ru1 C13 O3 -49(12)
O1 Ru1 C13 O3 124(12)
N1 Ru1 C13 O3 -157(12)
Ru3 Ru1 C13 O3 40(12)
Ru2 Ru1 C13 O3 91(12)
C15 Ru2 C14 O4 -42(35)
C16 Ru2 C14 O4 58(35)
O1 Ru2 C14 O4 179(100)
Ru1 Ru2 C14 O4 -156(34)
Ru3 Ru2 C14 O4 152(35)
C14 Ru2 C15 O5 -13(8)
C16 Ru2 C15 O5 -103(8)
O1 Ru2 C15 O5 159(8)
Ru1 Ru2 C15 O5 111(8)
Ru3 Ru2 C15 O5 77(8)
C14 Ru2 C16 O6 10(18)
C15 Ru2 C16 O6 102(18)
O1 Ru2 C16 O6 -160(18)
Ru1 Ru2 C16 O6 -127(18)
Ru3 Ru2 C16 O6 -78(18)
C19 Ru3 C17 O7 32(8)
C20 Ru3 C17 O7 -69(8)
C18 Ru3 C17 O7 135(7)
Ru1 Ru3 C17 O7 -161(8)
Ru2 Ru3 C17 O7 140(8)
C19 Ru3 C18 O8 -35(12)
C20 Ru3 C18 O8 66(12)
C17 Ru3 C18 O8 -138(11)
Ru1 Ru3 C18 O8 158(12)
Ru2 Ru3 C18 O8 -143(12)
C20 Ru3 C19 O9 -42(17)
C18 Ru3 C19 O9 53(17)
C17 Ru3 C19 O9 -137(17)
Ru1 Ru3 C19 O9 130(16)
Ru2 Ru3 C19 O9 141(17)
C19 Ru3 C20 O10 -158(16)
C18 Ru3 C20 O10 112(16)
C17 Ru3 C20 O10 -64(16)
Ru1 Ru3 C20 O10 24(16)
Ru2 Ru3 C20 O10 16(16)
